data_7013824
loop_
_publ_author_name
'King, Philippa'
'Cl\'erac, Rodolphe'
'Anson, Christopher E.'
'Powell, Annie K.'

_publ_section_title
;
 The building block approach to extended solids:
 3,5-pyrazoledicarboxylate coordination compounds of increasing
 dimensionality.
;
_journal_issue 6
_journal_name_full 'Dalton transactions (Cambridge, England : 2003)'
_journal_page_first 852
_journal_page_last 861
_journal_paper_doi 10.1039/b315067d
_journal_year 2004
_chemical_formula_sum 'C22 H38 Cu2 N6 O10'
_chemical_formula_weight 673.66
_chemical_name_systematic
;
?
;
_space_group_IT_number 14
_symmetry_cell_setting monoclinic
_symmetry_space_group_name_Hall '-P 2ybc'
_symmetry_space_group_name_H-M 'P 1 21/c 1'
_atom_sites_solution_hydrogens geom
_atom_sites_solution_primary direct
_atom_sites_solution_secondary difmap
_audit_creation_method SHELXL-97
_cell_angle_alpha 90.00
_cell_angle_beta 101.174(7)
_cell_angle_gamma 90.00
_cell_formula_units_Z 4
_cell_length_a 12.1421(7)
_cell_length_b 17.6251(14)
_cell_length_c 13.6226(8)
_cell_measurement_reflns_used 8000
_cell_measurement_temperature 200(2)
_cell_measurement_theta_max 23.87
_cell_measurement_theta_min 2.06
_cell_volume 2860.0(3)
_computing_cell_refinement 'IPDS 2.92 (Stoe & Cie GmbH, 1999)'
_computing_data_collection 'IPDS 2.92 (Stoe & Cie GmbH, 1999)'
_computing_data_reduction 'IPDS 2.92 (Stoe & Cie GmbH, 1999)'
_computing_molecular_graphics 'SHELXTL 5.1 (Bruker AXS Inc., 1997)'
_computing_publication_material 'SHELXTL 5.1 (Bruker AXS Inc., 1997)'
_computing_structure_refinement 'SHELXTL 5.1 (Bruker AXS Inc., 1997)'
_computing_structure_solution 'SHELXTL 5.1 (Bruker AXS Inc., 1997)'
_diffrn_ambient_temperature 200(2)
_diffrn_detector_area_resol_mean 6.667
_diffrn_measured_fraction_theta_full 0.987
_diffrn_measured_fraction_theta_max 0.979
_diffrn_measurement_device_type 'Stoe IPDS'
_diffrn_measurement_method 'area detector'
_diffrn_radiation_monochromator graphite
_diffrn_radiation_source 'fine-focus sealed tube'
_diffrn_radiation_type MoK\a
_diffrn_radiation_wavelength 0.71073
_diffrn_reflns_av_R_equivalents 0.0635
_diffrn_reflns_av_sigmaI/netI 0.0916
_diffrn_reflns_limit_h_max 14
_diffrn_reflns_limit_h_min -14
_diffrn_reflns_limit_k_max 21
_diffrn_reflns_limit_k_min -21
_diffrn_reflns_limit_l_max 16
_diffrn_reflns_limit_l_min -16
_diffrn_reflns_number 16853
_diffrn_reflns_theta_full 25.00
_diffrn_reflns_theta_max 26.00
_diffrn_reflns_theta_min 2.06
_exptl_absorpt_coefficient_mu 1.550
_exptl_absorpt_correction_type none
_exptl_crystal_colour blue
_exptl_crystal_density_diffrn 1.565
_exptl_crystal_density_method 'not measured'
_exptl_crystal_description block
_exptl_crystal_F_000 1400
_exptl_crystal_size_max 0.25
_exptl_crystal_size_mid 0.20
_exptl_crystal_size_min 0.15
_refine_diff_density_max 1.218
_refine_diff_density_min -0.550
_refine_diff_density_rms 0.157
_refine_ls_extinction_method none
_refine_ls_goodness_of_fit_ref 1.064
_refine_ls_hydrogen_treatment mixed
_refine_ls_matrix_type full
_refine_ls_number_parameters 379
_refine_ls_number_reflns 5502
_refine_ls_number_restraints 0
_refine_ls_restrained_S_all 1.064
_refine_ls_R_factor_all 0.0947
_refine_ls_R_factor_gt 0.0634
_refine_ls_shift/su_max 0.001
_refine_ls_shift/su_mean 0.000
_refine_ls_structure_factor_coef Fsqd
_refine_ls_weighting_details 'calc w=1/[\s^2^(Fo^2^)+(0.0968P)^2^+0.7868P] where P=(Fo^2^+2Fc^2^)/3'
_refine_ls_weighting_scheme calc
_refine_ls_wR_factor_gt 0.1781
_refine_ls_wR_factor_ref 0.1849
_reflns_number_gt 3394
_reflns_number_total 5502
_reflns_threshold_expression >2sigma(I)
_cod_data_source_file b315067d.txt
_cod_data_source_block p45et
_cod_database_code 7013824

loop_
_symmetry_equiv_pos_as_xyz
'x, y, z'
'-x, y+1/2, -z+1/2'
'-x, -y, -z'
'x, -y-1/2, z-1/2'

loop_
_atom_site_label
_atom_site_type_symbol
_atom_site_fract_x
_atom_site_fract_y
_atom_site_fract_z
_atom_site_U_iso_or_equiv
_atom_site_adp_type
_atom_site_occupancy
_atom_site_symmetry_multiplicity
_atom_site_calc_flag
_atom_site_refinement_flags
_atom_site_disorder_assembly
_atom_site_disorder_group
Cu1 Cu 0.29196(7) 0.52904(4) 0.69553(6) 0.0230(2) Uani 1 1 d . . .
Cu2 Cu 0.23512(7) 0.40167(5) 0.45123(6) 0.0239(2) Uani 1 1 d . . .
N1 N 0.1586(5) 0.4807(3) 0.6208(4) 0.0223(12) Uani 1 1 d . . .
N2 N 0.1421(5) 0.4365(3) 0.5411(4) 0.0220(12) Uani 1 1 d . . .
C1 C 0.0667(5) 0.4785(3) 0.6622(5) 0.0204(13) Uani 1 1 d . . .
C2 C -0.0122(6) 0.4317(4) 0.6057(5) 0.0243(14) Uani 1 1 d . . .
H2 H -0.0839 0.4204 0.6160 0.029 Uiso 1 1 calc R . .
C3 C 0.0395(5) 0.4053(4) 0.5299(5) 0.0217(13) Uani 1 1 d . . .
C4 C 0.0809(6) 0.5227(4) 0.7578(5) 0.0231(14) Uani 1 1 d . . .
O1 O 0.1816(4) 0.5462(3) 0.7889(3) 0.0262(10) Uani 1 1 d . . .
O2 O 0.0015(4) 0.5340(3) 0.7993(3) 0.0314(11) Uani 1 1 d . . .
C5 C 0.0162(6) 0.3492(4) 0.4434(5) 0.0234(14) Uani 1 1 d . . .
O3 O 0.0986(4) 0.3414(3) 0.3992(3) 0.0311(11) Uani 1 1 d . . .
O4 O -0.0713(4) 0.3145(3) 0.4264(4) 0.0307(11) Uani 1 1 d . . .
N3 N 0.3903(5) 0.4809(3) 0.6175(4) 0.0231(12) Uani 1 1 d . . .
N4 N 0.3705(5) 0.4370(3) 0.5363(4) 0.0237(12) Uani 1 1 d . . .
C6 C 0.4977(5) 0.4772(3) 0.6599(5) 0.0200(13) Uani 1 1 d . . .
C7 C 0.5525(6) 0.4291(4) 0.6038(5) 0.0238(14) Uani 1 1 d . . .
H7 H 0.6284 0.4169 0.6148 0.029 Uiso 1 1 calc R . .
C8 C 0.4668(5) 0.4035(3) 0.5270(5) 0.0209(13) Uani 1 1 d . . .
C9 C 0.5268(6) 0.5217(4) 0.7546(5) 0.0236(14) Uani 1 1 d . . .
O5 O 0.4412(4) 0.5461(3) 0.7869(3) 0.0277(11) Uani 1 1 d . . .
O6 O 0.6257(4) 0.5309(3) 0.7954(3) 0.0284(11) Uani 1 1 d . . .
C10 C 0.4540(6) 0.3465(4) 0.4435(5) 0.0221(14) Uani 1 1 d . . .
O7 O 0.3508(4) 0.3361(3) 0.4023(3) 0.0293(11) Uani 1 1 d . . .
O8 O 0.5331(4) 0.3117(3) 0.4251(4) 0.0301(11) Uani 1 1 d . . .
O9 O 0.2845(5) 0.6475(3) 0.6543(5) 0.0386(14) Uani 1 1 d . . .
H91 H 0.329(10) 0.654(6) 0.628(8) 0.058 Uiso 1 1 d . . .
H92 H 0.227(9) 0.666(6) 0.626(7) 0.058 Uiso 1 1 d . . .
O10 O 0.2118(6) 0.4783(3) 0.3213(4) 0.0325(12) Uani 1 1 d . . .
H101 H 0.142(9) 0.473(5) 0.295(7) 0.049 Uiso 1 1 d . . .
H102 H 0.264(9) 0.470(5) 0.297(7) 0.049 Uiso 1 1 d . . .
N21 N 0.2542(6) 0.6317(3) 0.9565(5) 0.0304(14) Uani 1 1 d . . .
H21 H 0.222(7) 0.603(5) 0.913(6) 0.037 Uiso 1 1 d . . .
C21 C 0.3537(7) 0.5813(5) 0.9961(6) 0.0406(19) Uani 1 1 d . . .
H21A H 0.3270 0.5354 1.0231 0.049 Uiso 1 1 calc R . .
H21B H 0.3892 0.5668 0.9410 0.049 Uiso 1 1 calc R . .
C22 C 0.4399(8) 0.6179(5) 1.0759(7) 0.055(2) Uani 1 1 d . . .
H22A H 0.5002 0.5830 1.0980 0.082 Uiso 1 1 calc R . .
H22B H 0.4059 0.6317 1.1314 0.082 Uiso 1 1 calc R . .
H22C H 0.4687 0.6626 1.0493 0.082 Uiso 1 1 calc R . .
C23 C 0.2867(7) 0.6996(5) 0.9027(6) 0.041(2) Uani 1 1 d . . .
H23A H 0.3299 0.7339 0.9512 0.049 Uiso 1 1 calc R . .
H23B H 0.3347 0.6834 0.8574 0.049 Uiso 1 1 calc R . .
C24 C 0.1890(9) 0.7416(5) 0.8445(7) 0.057(2) Uani 1 1 d . . .
H24A H 0.2152 0.7845 0.8122 0.085 Uiso 1 1 calc R . .
H24B H 0.1417 0.7588 0.8890 0.085 Uiso 1 1 calc R . .
H24C H 0.1469 0.7086 0.7950 0.085 Uiso 1 1 calc R . .
C25 C 0.1882(8) 0.6519(5) 1.0323(6) 0.048(2) Uani 1 1 d . . .
H25A H 0.1282 0.6861 1.0030 0.057 Uiso 1 1 calc R . .
H25B H 0.2360 0.6783 1.0871 0.057 Uiso 1 1 calc R . .
C26 C 0.1387(9) 0.5825(7) 1.0722(9) 0.077(4) Uani 1 1 d . . .
H26A H 0.0967 0.5976 1.1219 0.115 Uiso 1 1 calc R . .
H26B H 0.1981 0.5488 1.1017 0.115 Uiso 1 1 calc R . .
H26C H 0.0899 0.5571 1.0184 0.115 Uiso 1 1 calc R . .
N31 N 0.2597(6) 0.2562(4) 0.2371(5) 0.0371(16) Uani 1 1 d . . .
H31 H 0.299(7) 0.276(5) 0.301(7) 0.045 Uiso 1 1 d . . .
C31 C 0.3430(8) 0.2198(5) 0.1822(8) 0.054(2) Uani 1 1 d . . .
H31A H 0.3784 0.1772 0.2213 0.064 Uiso 1 1 calc R . .
H31B H 0.3029 0.2000 0.1189 0.064 Uiso 1 1 calc R . .
C32 C 0.4312(9) 0.2724(6) 0.1630(8) 0.068(3) Uani 1 1 d . . .
H32A H 0.4812 0.2461 0.1281 0.102 Uiso 1 1 calc R . .
H32B H 0.4726 0.2913 0.2255 0.102 Uiso 1 1 calc R . .
H32C H 0.3970 0.3141 0.1229 0.102 Uiso 1 1 calc R . .
C33 C 0.1832(8) 0.2002(5) 0.2701(7) 0.048(2) Uani 1 1 d . . .
H33A H 0.1470 0.1709 0.2126 0.057 Uiso 1 1 calc R . .
H33B H 0.1251 0.2273 0.2956 0.057 Uiso 1 1 calc R . .
C34 C 0.2403(10) 0.1469(6) 0.3490(8) 0.065(3) Uani 1 1 d . . .
H34A H 0.1862 0.1123 0.3665 0.098 Uiso 1 1 calc R . .
H34B H 0.2746 0.1752 0.4072 0.098 Uiso 1 1 calc R . .
H34C H 0.2970 0.1189 0.3241 0.098 Uiso 1 1 calc R . .
C35 C 0.1965(8) 0.3220(5) 0.1809(6) 0.045(2) Uani 1 1 d . . .
H35A H 0.1495 0.3450 0.2228 0.054 Uiso 1 1 calc R . .
H35B H 0.2503 0.3599 0.1689 0.054 Uiso 1 1 calc R . .
C36 C 0.1243(10) 0.3002(6) 0.0827(7) 0.065(3) Uani 1 1 d . . .
H36A H 0.0866 0.3444 0.0516 0.097 Uiso 1 1 calc R . .
H36B H 0.0697 0.2634 0.0940 0.097 Uiso 1 1 calc R . .
H36C H 0.1704 0.2788 0.0399 0.097 Uiso 1 1 calc R . .

loop_
_atom_site_aniso_label
_atom_site_aniso_U_11
_atom_site_aniso_U_22
_atom_site_aniso_U_33
_atom_site_aniso_U_23
_atom_site_aniso_U_13
_atom_site_aniso_U_12
Cu1 0.0176(5) 0.0264(4) 0.0248(4) -0.0038(3) 0.0036(3) -0.0013(3)
Cu2 0.0194(5) 0.0285(4) 0.0231(4) -0.0042(3) 0.0028(3) -0.0022(3)
N1 0.014(3) 0.027(3) 0.026(3) -0.006(2) 0.006(2) 0.004(2)
N2 0.016(3) 0.028(3) 0.020(3) -0.003(2) -0.003(2) -0.002(2)
C1 0.015(4) 0.019(3) 0.026(3) 0.001(3) 0.000(3) 0.002(3)
C2 0.017(4) 0.026(3) 0.031(4) 0.000(3) 0.008(3) 0.003(3)
C3 0.017(4) 0.023(3) 0.024(3) 0.005(3) 0.002(3) -0.002(3)
C4 0.017(4) 0.022(3) 0.030(4) 0.002(3) 0.005(3) -0.001(3)
O1 0.024(3) 0.029(2) 0.024(2) -0.0068(19) 0.0022(19) -0.004(2)
O2 0.027(3) 0.037(3) 0.031(3) -0.007(2) 0.010(2) 0.000(2)
C5 0.019(4) 0.023(3) 0.028(3) 0.002(3) 0.003(3) 0.000(3)
O3 0.025(3) 0.037(3) 0.029(3) -0.009(2) -0.001(2) -0.005(2)
O4 0.023(3) 0.033(3) 0.035(3) -0.004(2) 0.002(2) -0.007(2)
N3 0.017(3) 0.029(3) 0.024(3) -0.004(2) 0.006(2) -0.005(2)
N4 0.020(3) 0.029(3) 0.023(3) -0.005(2) 0.007(2) 0.000(2)
C6 0.015(4) 0.019(3) 0.025(3) 0.002(3) 0.000(2) -0.003(3)
C7 0.014(4) 0.026(3) 0.032(4) 0.001(3) 0.004(3) 0.001(3)
C8 0.021(4) 0.019(3) 0.023(3) 0.003(3) 0.005(3) -0.001(3)
C9 0.017(4) 0.024(3) 0.030(3) 0.002(3) 0.004(3) 0.001(3)
O5 0.023(3) 0.033(3) 0.027(2) -0.008(2) 0.004(2) -0.002(2)
O6 0.022(3) 0.033(3) 0.027(2) -0.005(2) -0.002(2) -0.008(2)
C10 0.023(4) 0.019(3) 0.024(3) -0.001(3) 0.005(3) -0.004(3)
O7 0.025(3) 0.030(3) 0.033(3) -0.009(2) 0.006(2) 0.001(2)
O8 0.027(3) 0.032(3) 0.033(3) -0.004(2) 0.010(2) 0.004(2)
O9 0.028(4) 0.035(3) 0.053(4) 0.007(3) 0.009(3) 0.007(3)
O10 0.044(4) 0.028(3) 0.023(3) 0.001(2) 0.001(2) 0.001(3)
N21 0.036(4) 0.027(3) 0.028(3) -0.007(3) 0.006(3) -0.002(3)
C21 0.038(5) 0.046(5) 0.038(4) -0.003(4) 0.006(4) 0.000(4)
C22 0.041(6) 0.057(5) 0.061(6) 0.019(5) -0.007(4) -0.008(4)
C23 0.047(6) 0.042(4) 0.035(4) -0.002(3) 0.006(4) -0.009(4)
C24 0.064(7) 0.050(5) 0.054(6) 0.007(4) 0.007(5) 0.009(5)
C25 0.050(6) 0.059(5) 0.036(4) 0.003(4) 0.016(4) 0.013(4)
C26 0.053(7) 0.103(9) 0.083(8) 0.049(7) 0.035(6) 0.020(6)
N31 0.036(4) 0.037(3) 0.038(4) -0.018(3) 0.006(3) -0.008(3)
C31 0.040(6) 0.056(5) 0.067(6) -0.033(5) 0.016(4) -0.003(4)
C32 0.071(8) 0.071(7) 0.071(7) -0.039(6) 0.038(6) -0.024(6)
C33 0.045(6) 0.039(5) 0.058(5) -0.013(4) 0.008(4) -0.014(4)
C34 0.088(9) 0.049(5) 0.055(6) -0.007(5) 0.006(5) -0.014(5)
C35 0.046(6) 0.043(5) 0.045(5) -0.012(4) 0.005(4) -0.007(4)
C36 0.066(8) 0.069(7) 0.054(6) -0.006(5) -0.004(5) -0.012(5)

loop_
_atom_type_symbol
_atom_type_description
_atom_type_scat_dispersion_real
_atom_type_scat_dispersion_imag
_atom_type_scat_source
C C 0.0033 0.0016 'International Tables Vol C Tables 4.2.6.8 and 6.1.1.4'
H H 0.0000 0.0000 'International Tables Vol C Tables 4.2.6.8 and 6.1.1.4'
N N 0.0061 0.0033 'International Tables Vol C Tables 4.2.6.8 and 6.1.1.4'
O O 0.0106 0.0060 'International Tables Vol C Tables 4.2.6.8 and 6.1.1.4'
Cu Cu 0.3201 1.2651 'International Tables Vol C Tables 4.2.6.8 and 6.1.1.4'

loop_
_geom_angle_atom_site_label_1
_geom_angle_atom_site_label_2
_geom_angle_atom_site_label_3
_geom_angle
_geom_angle_site_symmetry_1
_geom_angle_site_symmetry_3
_geom_angle_publ_flag
N1 Cu1 N3 93.4(2) . . yes
N1 Cu1 O5 162.3(2) . . yes
N3 Cu1 O5 80.1(2) . . yes
N1 Cu1 O1 79.0(2) . . yes
N3 Cu1 O1 162.5(2) . . yes
O5 Cu1 O1 102.33(18) . . yes
N1 Cu1 O9 107.5(2) . . yes
N3 Cu1 O9 106.3(2) . . yes
O5 Cu1 O9 90.2(2) . . yes
O1 Cu1 O9 91.1(2) . . yes
N2 Cu2 N4 93.0(2) . . yes
N2 Cu2 O3 81.0(2) . . yes
N4 Cu2 O3 161.5(2) . . yes
N2 Cu2 O7 157.2(2) . . yes
N4 Cu2 O7 79.4(2) . . yes
O3 Cu2 O7 99.3(2) . . yes
N2 Cu2 O10 108.5(2) . . yes
N4 Cu2 O10 104.3(2) . . yes
O3 Cu2 O10 94.2(2) . . yes
O7 Cu2 O10 94.3(2) . . yes
N2 N1 C1 108.8(5) . . ?
N2 N1 Cu1 132.1(4) . . yes
C1 N1 Cu1 118.0(4) . . ?
N1 N2 C3 109.0(5) . . ?
N1 N2 Cu2 134.3(4) . . yes
C3 N2 Cu2 116.4(4) . . ?
N1 C1 C2 109.0(6) . . ?
N1 C1 C4 112.6(5) . . ?
C2 C1 C4 138.2(6) . . ?
C1 C2 C3 104.4(6) . . ?
C1 C2 H2 127.8 . . ?
C3 C2 H2 127.8 . . ?
N2 C3 C2 108.8(6) . . ?
N2 C3 C5 112.5(5) . . ?
C2 C3 C5 138.6(6) . . ?
O2 C4 O1 125.4(6) . . ?
O2 C4 C1 121.2(6) . . ?
O1 C4 C1 113.4(5) . . ?
C4 O1 Cu1 116.4(4) . . ?
O4 C5 O3 126.7(6) . . ?
O4 C5 C3 120.1(6) . . ?
O3 C5 C3 113.0(6) . . ?
C5 O3 Cu2 117.0(4) . . ?
C6 N3 N4 109.7(5) . . ?
C6 N3 Cu1 116.2(4) . . ?
N4 N3 Cu1 132.6(4) . . yes
N3 N4 C8 108.3(5) . . ?
N3 N4 Cu2 133.1(4) . . yes
C8 N4 Cu2 117.5(4) . . ?
N3 C6 C7 109.1(6) . . ?
N3 C6 C9 113.6(6) . . ?
C7 C6 C9 137.3(6) . . ?
C6 C7 C8 103.9(6) . . ?
C6 C7 H7 128.0 . . ?
C8 C7 H7 128.0 . . ?
N4 C8 C7 108.9(6) . . ?
N4 C8 C10 113.7(6) . . ?
C7 C8 C10 137.2(6) . . ?
O6 C9 O5 125.9(6) . . ?
O6 C9 C6 120.4(6) . . ?
O5 C9 C6 113.7(6) . . ?
C9 O5 Cu1 115.6(4) . . ?
O8 C10 O7 125.9(6) . . ?
O8 C10 C8 121.8(6) . . ?
O7 C10 C8 112.0(6) . . ?
C10 O7 Cu2 117.1(4) . . ?
Cu1 O9 H91 107(9) . . ?
Cu1 O9 H92 121(7) . . ?
H91 O9 H92 112(10) . . ?
Cu2 O10 H101 104(6) . . ?
Cu2 O10 H102 104(7) . . ?
H101 O10 H102 128(10) . . ?
C25 N21 C23 112.4(6) . . ?
C25 N21 C21 113.5(6) . . ?
C23 N21 C21 112.1(6) . . ?
C25 N21 H21 114(6) . . ?
C23 N21 H21 106(6) . . ?
C21 N21 H21 98(6) . . ?
C22 C21 N21 113.8(7) . . ?
C22 C21 H21A 108.8 . . ?
N21 C21 H21A 108.8 . . ?
C22 C21 H21B 108.8 . . ?
N21 C21 H21B 108.8 . . ?
H21A C21 H21B 107.7 . . ?
C21 C22 H22A 109.5 . . ?
C21 C22 H22B 109.5 . . ?
H22A C22 H22B 109.5 . . ?
C21 C22 H22C 109.5 . . ?
H22A C22 H22C 109.5 . . ?
H22B C22 H22C 109.5 . . ?
C24 C23 N21 113.5(7) . . ?
C24 C23 H23A 108.9 . . ?
N21 C23 H23A 108.9 . . ?
C24 C23 H23B 108.9 . . ?
N21 C23 H23B 108.9 . . ?
H23A C23 H23B 107.7 . . ?
C23 C24 H24A 109.5 . . ?
C23 C24 H24B 109.5 . . ?
H24A C24 H24B 109.5 . . ?
C23 C24 H24C 109.5 . . ?
H24A C24 H24C 109.5 . . ?
H24B C24 H24C 109.5 . . ?
N21 C25 C26 111.5(8) . . ?
N21 C25 H25A 109.3 . . ?
C26 C25 H25A 109.3 . . ?
N21 C25 H25B 109.3 . . ?
C26 C25 H25B 109.3 . . ?
H25A C25 H25B 108.0 . . ?
C25 C26 H26A 109.5 . . ?
C25 C26 H26B 109.5 . . ?
H26A C26 H26B 109.5 . . ?
C25 C26 H26C 109.5 . . ?
H26A C26 H26C 109.5 . . ?
H26B C26 H26C 109.5 . . ?
C33 N31 C35 112.1(7) . . ?
C33 N31 C31 112.6(6) . . ?
C35 N31 C31 113.4(7) . . ?
C33 N31 H31 101(5) . . ?
C35 N31 H31 107(5) . . ?
C31 N31 H31 109(5) . . ?
C32 C31 N31 113.4(7) . . ?
C32 C31 H31A 108.9 . . ?
N31 C31 H31A 108.9 . . ?
C32 C31 H31B 108.9 . . ?
N31 C31 H31B 108.9 . . ?
H31A C31 H31B 107.7 . . ?
C31 C32 H32A 109.5 . . ?
C31 C32 H32B 109.5 . . ?
H32A C32 H32B 109.5 . . ?
C31 C32 H32C 109.5 . . ?
H32A C32 H32C 109.5 . . ?
H32B C32 H32C 109.5 . . ?
N31 C33 C34 113.9(8) . . ?
N31 C33 H33A 108.8 . . ?
C34 C33 H33A 108.8 . . ?
N31 C33 H33B 108.8 . . ?
C34 C33 H33B 108.8 . . ?
H33A C33 H33B 107.7 . . ?
C33 C34 H34A 109.5 . . ?
C33 C34 H34B 109.5 . . ?
H34A C34 H34B 109.5 . . ?
C33 C34 H34C 109.5 . . ?
H34A C34 H34C 109.5 . . ?
H34B C34 H34C 109.5 . . ?
C36 C35 N31 114.0(7) . . ?
C36 C35 H35A 108.8 . . ?
N31 C35 H35A 108.8 . . ?
C36 C35 H35B 108.8 . . ?
N31 C35 H35B 108.8 . . ?
H35A C35 H35B 107.7 . . ?
C35 C36 H36A 109.5 . . ?
C35 C36 H36B 109.5 . . ?
H36A C36 H36B 109.5 . . ?
C35 C36 H36C 109.5 . . ?
H36A C36 H36C 109.5 . . ?
H36B C36 H36C 109.5 . . ?

loop_
_geom_bond_atom_site_label_1
_geom_bond_atom_site_label_2
_geom_bond_distance
_geom_bond_site_symmetry_2
_geom_bond_publ_flag
Cu1 N1 1.935(5) . yes
Cu1 N3 1.941(5) . yes
Cu1 O1 2.042(5) . yes
Cu1 O5 2.012(5) . yes
Cu1 O9 2.159(6) . yes
Cu2 N2 1.920(6) . yes
Cu2 N4 1.922(6) . yes
Cu2 O3 1.981(5) . yes
Cu2 O7 2.029(5) . yes
Cu2 O10 2.201(5) . yes
N1 N2 1.321(7) . ?
N1 C1 1.344(8) . ?
N2 C3 1.342(8) . ?
C1 C2 1.381(9) . ?
C1 C4 1.498(9) . ?
C2 C3 1.389(9) . ?
C2 H2 0.9300 . ?
C3 C5 1.522(9) . ?
C4 O2 1.225(8) . ?
C4 O1 1.282(8) . ?
C5 O4 1.209(8) . ?
C5 O3 1.271(8) . ?
N3 C6 1.322(8) . ?
N3 N4 1.333(7) . ?
N4 C8 1.337(8) . ?
C6 C7 1.393(9) . ?
C6 C9 1.493(9) . ?
C7 C8 1.400(9) . ?
C7 H7 0.9300 . ?
C8 C10 1.504(9) . ?
C9 O6 1.231(8) . ?
C9 O5 1.280(8) . ?
C10 O8 1.205(8) . ?
C10 O7 1.283(8) . ?
O9 H91 0.71(11) . ?
O9 H92 0.81(11) . ?
O10 H101 0.86(10) . ?
O10 H102 0.79(10) . ?
N21 C25 1.468(10) . ?
N21 C23 1.497(10) . ?
N21 C21 1.512(10) . ?
N21 H21 0.81(9) . ?
C21 C22 1.500(12) . ?
C21 H21A 0.9700 . ?
C21 H21B 0.9700 . ?
C22 H22A 0.9600 . ?
C22 H22B 0.9600 . ?
C22 H22C 0.9600 . ?
C23 C24 1.490(12) . ?
C23 H23A 0.9700 . ?
C23 H23B 0.9700 . ?
C24 H24A 0.9600 . ?
C24 H24B 0.9600 . ?
C24 H24C 0.9600 . ?
C25 C26 1.509(13) . ?
C25 H25A 0.9700 . ?
C25 H25B 0.9700 . ?
C26 H26A 0.9600 . ?
C26 H26B 0.9600 . ?
C26 H26C 0.9600 . ?
N31 C33 1.484(10) . ?
N31 C35 1.513(11) . ?
N31 C31 1.512(10) . ?
N31 H31 0.97(9) . ?
C31 C32 1.478(13) . ?
C31 H31A 0.9700 . ?
C31 H31B 0.9700 . ?
C32 H32A 0.9600 . ?
C32 H32B 0.9600 . ?
C32 H32C 0.9600 . ?
C33 C34 1.493(14) . ?
C33 H33A 0.9700 . ?
C33 H33B 0.9700 . ?
C34 H34A 0.9600 . ?
C34 H34B 0.9600 . ?
C34 H34C 0.9600 . ?
C35 C36 1.500(12) . ?
C35 H35A 0.9700 . ?
C35 H35B 0.9700 . ?
C36 H36A 0.9600 . ?
C36 H36B 0.9600 . ?
C36 H36C 0.9600 . ?

loop_
_geom_hbond_atom_site_label_D
_geom_hbond_atom_site_label_H
_geom_hbond_atom_site_label_A
_geom_hbond_distance_DH
_geom_hbond_distance_HA
_geom_hbond_distance_DA
_geom_hbond_angle_DHA
_geom_hbond_site_symmetry_A
O9 H91 O8 0.71(11) 2.04(11) 2.743(8) 169(12) 3_666
O9 H92 O4 0.81(11) 1.91(11) 2.694(8) 163(10) 3_566
O10 H101 O2 0.86(10) 1.96(10) 2.794(8) 164(9) 3_566
O10 H102 O6 0.79(10) 2.00(10) 2.769(8) 164(10) 3_666
N21 H21 O1 0.81(9) 1.95(9) 2.735(8) 163(8) .
N31 H31 O7 0.97(9) 1.76(9) 2.702(8) 163(7) .
